data_9009381
loop_
_publ_author_name
'Ferraris, G.'
'Ivaldi, G.'
'Goffe, B.'

_publ_section_title
;
 Structural study of a magnesian ferrocarpholite: Are carpholites monoclinic?
;
_journal_name_full 'Neues Jahrbuch fur Mineralogie, Monatshefte'
_journal_page_first 337
_journal_page_last 347
_journal_volume 1992
_journal_year 1992
_chemical_compound_source 'Mascate nappes, Ruwi, Oman'
_chemical_formula_sum 'Al2 Fe0.76 H4 Mg0.24 O10 Si2'
_chemical_name_mineral Ferrocarpholite
_space_group_IT_number 68
_symmetry_space_group_name_Hall '-C 2a 2ac'
_symmetry_space_group_name_H-M 'C c c a :2'
_cell_angle_alpha 90
_cell_angle_beta 90
_cell_angle_gamma 90
_cell_formula_units_Z 8
_cell_length_a 13.797
_cell_length_b 20.20
_cell_length_c 5.116
_cell_volume 1425.826
_database_code_amcsd 0014864
_exptl_crystal_density_diffrn 3.004
_cod_original_sg_symbol_H-M 'C c c a'
_cod_original_formula_sum '(Fe.76 Mg.24) Al2 Si2 O10 H4'
_cod_database_code 9009381

loop_
_space_group_symop_operation_xyz
x,y,z
1/2+x,1/2+y,z
x,-y,1/2+z
1/2+x,1/2-y,1/2+z
-x,y,1/2-z
1/2-x,1/2+y,1/2-z
-x,1/2+y,1/2+z
1/2-x,+y,1/2+z
x,1/2-y,1/2-z
1/2+x,-y,1/2-z
x,1/2+y,-z
1/2+x,+y,-z
-x,1/2-y,z
1/2-x,-y,z
-x,-y,-z
1/2-x,1/2-y,-z

loop_
_atom_site_aniso_label
_atom_site_aniso_U_11
_atom_site_aniso_U_22
_atom_site_aniso_U_33
_atom_site_aniso_U_12
_atom_site_aniso_U_13
_atom_site_aniso_U_23
Fe 0.00590 0.00570 0.00660 0.00000 0.00100 0.00000
Mg 0.00590 0.00570 0.00660 0.00000 0.00100 0.00000
Al1 0.00470 0.00430 0.00470 0.00000 0.00000 0.00090
Al2 0.00570 0.00510 0.00460 0.00000 -0.00040 0.00000
Si 0.00430 0.00430 0.00420 0.00060 -0.00010 0.00060
O1 0.00750 0.00630 0.00550 0.00100 -0.00030 0.00100
O2 0.00670 0.00750 0.00690 0.00020 -0.00100 0.00110
O3 0.00880 0.00690 0.00670 0.00040 -0.00170 0.00020
O-h1 0.00970 0.01020 0.00990 0.00180 0.00010 -0.00020
O-h2 0.00550 0.00800 0.00680 0.00080 0.00150 -0.00020

loop_
_atom_site_label
_atom_site_fract_x
_atom_site_fract_y
_atom_site_fract_z
_atom_site_occupancy
_atom_site_U_iso_or_equiv
_atom_site_type_symbol
_atom_site_attached_hydrogens
Fe 0.00000 0.87434 0.75000 0.76000 0.00608 Fe 0
Mg 0.00000 0.87434 0.75000 0.24000 0.00608 Mg 0
Al1 0.19103 0.75000 0.75000 1.00000 0.00456 Al 0
Al2 0.00000 0.96122 0.25000 1.00000 0.00507 Al 0
Si 0.19373 0.87979 0.41767 1.00000 0.00431 Si 0
O1 0.20558 0.79992 0.43190 1.00000 0.00646 O 0
O2 0.08135 0.89915 0.40390 1.00000 0.00697 O 0
O3 0.24702 0.91263 0.67400 1.00000 0.00747 O 0
O-h1 0.10016 0.80880 0.88240 1.00000 0.00988 O 0
O-h2 0.06806 0.96633 0.92810 1.00000 0.00684 O 0
H1 -0.09200 0.79300 0.47100 1.00000 0.03420 H 0
H2 0.11800 0.96700 0.89700 1.00000 0.02153 H 0

loop_
_cod_changelog_entry_id
_cod_changelog_entry_author
_cod_changelog_entry_date
_cod_changelog_entry_text
1
;cod-tools version 3.8.0
Id: cif_guess_AMCSD_atom_types 9581 2023-05-17 12:35:41Z saulius
;
2023-05-18T08:42:48+03:00
;Derived atom types and hydrogen counts
from atom names that follow the AMCSD naming convention
(Wat == water, O-H == hydroxyl).
;
2
;cod-tools version 3.10.1
Id: cif_fix_AMCSD_aniso_labels 10200 2024-08-01 14:09:44Z saulius
;
2024-08-02T12:21:18+03:00
;Changed the following '_atom_site_aniso_label' values:
'Oh1' -> 'O-h1'
'Oh2' -> 'O-h2'
;

loop_
_cod_related_entry_id
_cod_related_entry_database
_cod_related_entry_code
1 AMCSD 0014864
